data_7119288
loop_
_publ_author_name
'Sakhaei, Zeinab'
'Kundu, Subrata'
'Donnelly, Jane M.'
'Bertke, Jeffery A.'
'Kim, William Y.'
'Warren, Timothy H.'

_publ_section_title
;
 Nitric oxide release via oxygen atom transfer from nitrite at copper(ii).
;
_journal_issue 3
_journal_name_full 'Chemical communications (Cambridge, England)'
_journal_page_first 549
_journal_page_last 552
_journal_paper_doi 10.1039/c6cc08745k
_journal_volume 53
_journal_year 2017
_chemical_formula_moiety 'C35 H41 Cu F6 N2'
_chemical_formula_sum 'C35 H41 Cu F6 N2'
_chemical_formula_weight 667.24
_space_group_crystal_system monoclinic
_space_group_IT_number 14
_space_group_name_Hall '-P 2yn'
_space_group_name_H-M_alt 'P 1 21/n 1'
_symmetry_space_group_name_Hall '-P 2yn'
_symmetry_space_group_name_H-M 'P 1 21/n 1'
_atom_sites_solution_hydrogens geom
_audit_creation_method SHELXL-2014/7
_audit_update_record
;
2016-10-25 deposited with the CCDC.
2016-12-05 downloaded from the CCDC.
;
_cell_angle_alpha 90
_cell_angle_beta 95.217(2)
_cell_angle_gamma 90
_cell_formula_units_Z 4
_cell_length_a 9.7652(2)
_cell_length_b 25.1903(6)
_cell_length_c 13.2123(4)
_cell_measurement_reflns_used 9981
_cell_measurement_temperature 100(2)
_cell_measurement_theta_max 27.94
_cell_measurement_theta_min 2.24
_cell_volume 3236.61(14)
_computing_cell_refinement 'SAINT V8.34A (Bruker, 2005)'
_computing_data_collection 'APEX2 V2014.9-0 (Bruker, 2014)'
_computing_data_reduction
; 
SAINT V8.34A, XPREP v2014/2, SADABS V2014/4 (Bruker, 2014) 
;
_computing_molecular_graphics 'SHELXTL v2014-4 (Bruker, 2014)'
_computing_publication_material 'XCIF V2014-2 (Bruker, 2014)'
_computing_structure_refinement 'SHELX-2014-6 (Sheldrick, 2015)'
_computing_structure_solution 'SHELX-2014-4 (Sheldrick, 2015)'
_diffrn_ambient_temperature 100(2)
_diffrn_measured_fraction_theta_full 1.000
_diffrn_measured_fraction_theta_max 0.999
_diffrn_measurement_device 'Bruker APEX DUO/ApexII CCD'
_diffrn_measurement_method 'profile data from \f and \w scans'
_diffrn_radiation_monochromator 'multilayer mirrors'
_diffrn_radiation_source 'fine-focus sealed tube'
_diffrn_radiation_type MoK\a
_diffrn_radiation_wavelength 0.71073
_diffrn_reflns_av_R_equivalents 0.0390
_diffrn_reflns_av_unetI/netI 0.0319
_diffrn_reflns_Laue_measured_fraction_full 1.000
_diffrn_reflns_Laue_measured_fraction_max 0.999
_diffrn_reflns_limit_h_max 12
_diffrn_reflns_limit_h_min -12
_diffrn_reflns_limit_k_max 33
_diffrn_reflns_limit_k_min -33
_diffrn_reflns_limit_l_max 17
_diffrn_reflns_limit_l_min -17
_diffrn_reflns_number 38361
_diffrn_reflns_point_group_measured_fraction_full 1.000
_diffrn_reflns_point_group_measured_fraction_max 0.999
_diffrn_reflns_theta_full 25.242
_diffrn_reflns_theta_max 28.232
_diffrn_reflns_theta_min 1.617
_exptl_absorpt_coefficient_mu 0.736
_exptl_absorpt_correction_T_max 0.7457
_exptl_absorpt_correction_T_min 0.6365
_exptl_absorpt_correction_type multi-scan
_exptl_absorpt_process_details 'SADABS V2014/4 (Bruker, 2014)'
_exptl_crystal_colour orange
_exptl_crystal_density_diffrn 1.369
_exptl_crystal_density_method 'not measured'
_exptl_crystal_description block
_exptl_crystal_F_000 1392
_exptl_crystal_size_max 0.270
_exptl_crystal_size_mid 0.230
_exptl_crystal_size_min 0.140
_refine_diff_density_max 0.374
_refine_diff_density_min -0.340
_refine_diff_density_rms 0.054
_refine_ls_extinction_method none
_refine_ls_goodness_of_fit_ref 1.010
_refine_ls_hydrogen_treatment constr
_refine_ls_matrix_type full
_refine_ls_number_parameters 442
_refine_ls_number_reflns 7984
_refine_ls_number_restraints 133
_refine_ls_restrained_S_all 1.007
_refine_ls_R_factor_all 0.0445
_refine_ls_R_factor_gt 0.0302
_refine_ls_shift/su_max 0.002
_refine_ls_shift/su_mean 0.000
_refine_ls_structure_factor_coef Fsqd
_refine_ls_weighting_details 'w=1/[\s^2^(Fo^2^)+(0.0319P)^2^+1.6261P] where P=(Fo^2^+2Fc^2^)/3'
_refine_ls_weighting_scheme calc
_refine_ls_wR_factor_gt 0.0690
_refine_ls_wR_factor_ref 0.0750
_reflns_Friedel_coverage 0.000
_reflns_number_gt 6430
_reflns_number_total 7984
_reflns_threshold_expression 'I > 2\s(I)'
_cod_data_source_file c6cc08745k2.cif
_cod_data_source_block 14
_cod_database_code 7119288
_shelx_shelxl_version_number 2014/7
_shelx_space_group_comment
;
The symmetry employed for this shelxl refinement is uniquely defined
by the following loop, which should always be used as a source of
symmetry information in preference to the above space-group names.
They are only intended as comments.
;
_shelx_estimated_absorpt_t_min 0.826
_shelx_estimated_absorpt_t_max 0.904

loop_
_space_group_symop_operation_xyz
'x, y, z'
'-x+1/2, y+1/2, -z+1/2'
'-x, -y, -z'
'x-1/2, -y-1/2, z-1/2'

loop_
_atom_site_label
_atom_site_type_symbol
_atom_site_fract_x
_atom_site_fract_y
_atom_site_fract_z
_atom_site_U_iso_or_equiv
_atom_site_adp_type
_atom_site_occupancy
_atom_site_site_symmetry_order
_atom_site_calc_flag
_atom_site_refinement_flags_posn
_atom_site_refinement_flags_adp
_atom_site_refinement_flags_occupancy
_atom_site_disorder_assembly
_atom_site_disorder_group
Cu1 Cu 0.73283(2) 0.36511(2) 0.85648(2) 0.01308(5) Uani 1 1 d . . . . .
F1 F 0.26990(10) 0.46493(4) 0.79407(7) 0.0231(2) Uani 1 1 d . . . . .
F2 F 0.41372(9) 0.48746(4) 0.68893(7) 0.0228(2) Uani 1 1 d . . . . .
F3 F 0.29076(9) 0.41751(4) 0.66075(7) 0.0226(2) Uani 1 1 d . . . . .
C5 C 0.3758(3) 0.30725(12) 0.9907(2) 0.0165(7) Uani 0.795(13) 1 d D U P A 1
F4 F 0.2472(5) 0.3255(2) 0.9831(4) 0.0272(9) Uani 0.795(13) 1 d D U P A 1
F5 F 0.3678(5) 0.25584(8) 0.9684(4) 0.0394(9) Uani 0.795(13) 1 d D U P A 1
F6 F 0.4200(2) 0.3108(2) 1.08923(16) 0.0311(7) Uani 0.795(13) 1 d D U P A 1
C5B C 0.3706(12) 0.3029(5) 0.9779(9) 0.024(3) Uani 0.205(13) 1 d D U P A 2
F4B F 0.2632(19) 0.3334(7) 0.9931(16) 0.020(3) Uani 0.205(13) 1 d D U P A 2
F5B F 0.3236(14) 0.2606(4) 0.9266(13) 0.035(2) Uani 0.205(13) 1 d D U P A 2
F6B F 0.4229(8) 0.2864(8) 1.0688(11) 0.035(3) Uani 0.205(13) 1 d D U P A 2
N1 N 0.60174(12) 0.41436(5) 0.78467(9) 0.0126(2) Uani 1 1 d . . . . .
N2 N 0.60402(12) 0.32494(5) 0.93145(9) 0.0126(2) Uani 1 1 d . . . . .
C1 C 0.46943(15) 0.41049(5) 0.79427(11) 0.0126(3) Uani 1 1 d . . . . .
C2 C 0.40709(15) 0.37440(5) 0.85756(11) 0.0135(3) Uani 1 1 d . . . . .
H2 H 0.3097 0.3761 0.8557 0.016 Uiso 1 1 calc R U . . .
C3 C 0.47164(15) 0.33638(5) 0.92283(11) 0.0131(3) Uani 1 1 d D . . . .
C4 C 0.36224(15) 0.44568(6) 0.73413(12) 0.0154(3) Uani 1 1 d . . . . .
C6 C 0.66527(15) 0.45150(6) 0.72080(11) 0.0143(3) Uani 1 1 d . . . . .
C7 C 0.67308(16) 0.43948(6) 0.61775(12) 0.0164(3) Uani 1 1 d . . . . .
C8 C 0.75579(17) 0.47154(6) 0.56239(13) 0.0216(3) Uani 1 1 d . . . . .
H8 H 0.7643 0.4636 0.4929 0.026 Uiso 1 1 calc R U . . .
C9 C 0.82563(18) 0.51460(6) 0.60655(14) 0.0248(4) Uani 1 1 d . . . . .
H9 H 0.8819 0.5358 0.5677 0.030 Uiso 1 1 calc R U . . .
C10 C 0.81348(17) 0.52683(6) 0.70793(13) 0.0224(3) Uani 1 1 d . . . . .
H10 H 0.8601 0.5570 0.7373 0.027 Uiso 1 1 calc R U . . .
C11 C 0.73403(16) 0.49563(6) 0.76733(12) 0.0166(3) Uani 1 1 d . . . . .
C12 C 0.67050(14) 0.28796(6) 1.00310(11) 0.0134(3) Uani 1 1 d . . . . .
C13 C 0.72935(15) 0.30759(6) 1.09676(11) 0.0146(3) Uani 1 1 d . . . . .
C14 C 0.81566(16) 0.27414(6) 1.15756(12) 0.0178(3) Uani 1 1 d . . . . .
H14 H 0.8573 0.2869 1.2207 0.021 Uiso 1 1 calc R U . . .
C15 C 0.84188(17) 0.22273(6) 1.12773(12) 0.0204(3) Uani 1 1 d . . . . .
H15 H 0.9029 0.2008 1.1693 0.024 Uiso 1 1 calc R U . . .
C16 C 0.77882(16) 0.20357(6) 1.03723(12) 0.0186(3) Uani 1 1 d . . . . .
H16 H 0.7951 0.1679 1.0182 0.022 Uiso 1 1 calc R U . . .
C17 C 0.69156(15) 0.23528(6) 0.97280(12) 0.0154(3) Uani 1 1 d . . . . .
C18 C 0.59504(16) 0.39302(6) 0.56633(12) 0.0171(3) Uani 1 1 d . . . . .
H18 H 0.5294 0.3795 0.6141 0.021 Uiso 1 1 calc R U . . .
C19 C 0.72179(16) 0.50856(6) 0.87871(12) 0.0191(3) Uani 1 1 d . . . . .
H19 H 0.7143 0.4741 0.9155 0.023 Uiso 1 1 calc R U . . .
C20 C 0.70058(17) 0.36354(6) 1.13331(12) 0.0185(3) Uani 1 1 d . . . . .
H20 H 0.6231 0.3784 1.0872 0.022 Uiso 1 1 calc R U . . .
C21 C 0.62086(16) 0.21234(6) 0.87459(12) 0.0178(3) Uani 1 1 d . . . . .
H21 H 0.5486 0.2381 0.8478 0.021 Uiso 1 1 calc R U . . .
C22 C 0.6913(2) 0.34769(7) 0.54476(17) 0.0344(4) Uani 1 1 d . . . . .
H22A H 0.7595 0.3603 0.5003 0.052 Uiso 1 1 calc R U . . .
H22B H 0.6381 0.3186 0.5112 0.052 Uiso 1 1 calc R U . . .
H22C H 0.7384 0.3349 0.6088 0.052 Uiso 1 1 calc R U . . .
C23 C 0.51050(19) 0.41095(7) 0.46877(13) 0.0279(4) Uani 1 1 d . . . . .
H23A H 0.4455 0.4386 0.4852 0.042 Uiso 1 1 calc R U . . .
H23B H 0.4596 0.3806 0.4379 0.042 Uiso 1 1 calc R U . . .
H23C H 0.5723 0.4251 0.4209 0.042 Uiso 1 1 calc R U . . .
C24 C 0.84598(18) 0.53834(7) 0.92988(14) 0.0273(4) Uani 1 1 d . . . . .
H24A H 0.9307 0.5201 0.9154 0.041 Uiso 1 1 calc R U . . .
H24B H 0.8399 0.5393 1.0035 0.041 Uiso 1 1 calc R U . . .
H24C H 0.8469 0.5747 0.9035 0.041 Uiso 1 1 calc R U . . .
C25 C 0.59147(18) 0.54057(7) 0.89249(14) 0.0271(4) Uani 1 1 d . . . . .
H25A H 0.5924 0.5735 0.8529 0.041 Uiso 1 1 calc R U . . .
H25B H 0.5882 0.5492 0.9646 0.041 Uiso 1 1 calc R U . . .
H25C H 0.5104 0.5195 0.8688 0.041 Uiso 1 1 calc R U . . .
C26 C 0.82428(19) 0.40060(7) 1.12862(14) 0.0265(4) Uani 1 1 d . . . . .
H26A H 0.9049 0.3849 1.1670 0.040 Uiso 1 1 calc R U . . .
H26B H 0.8038 0.4350 1.1583 0.040 Uiso 1 1 calc R U . . .
H26C H 0.8432 0.4055 1.0576 0.040 Uiso 1 1 calc R U . . .
C27 C 0.6555(2) 0.36322(7) 1.24098(13) 0.0283(4) Uani 1 1 d . . . . .
H27A H 0.5755 0.3399 1.2435 0.042 Uiso 1 1 calc R U . . .
H27B H 0.6309 0.3993 1.2601 0.042 Uiso 1 1 calc R U . . .
H27C H 0.7310 0.3502 1.2884 0.042 Uiso 1 1 calc R U . . .
C28 C 0.7191(2) 0.20419(9) 0.79248(14) 0.0353(4) Uani 1 1 d . . . . .
H28A H 0.7576 0.2385 0.7745 0.053 Uiso 1 1 calc R U . . .
H28B H 0.6691 0.1885 0.7321 0.053 Uiso 1 1 calc R U . . .
H28C H 0.7938 0.1804 0.8180 0.053 Uiso 1 1 calc R U . . .
C29 C 0.5492(2) 0.15989(6) 0.89556(14) 0.0275(4) Uani 1 1 d . . . . .
H29A H 0.6183 0.1333 0.9188 0.041 Uiso 1 1 calc R U . . .
H29B H 0.4974 0.1474 0.8331 0.041 Uiso 1 1 calc R U . . .
H29C H 0.4861 0.1654 0.9482 0.041 Uiso 1 1 calc R U . . .
C30 C 0.93965(15) 0.39047(6) 0.85090(13) 0.0188(3) Uani 1 1 d . . . . .
H30 H 0.9126 0.4213 0.8853 0.023 Uiso 1 1 calc R U . . .
C31 C 0.94120(15) 0.34083(6) 0.89953(13) 0.0202(3) Uani 1 1 d . . . . .
H31 H 0.9159 0.3378 0.9670 0.024 Uiso 1 1 calc R U . . .
C32 C 0.98097(17) 0.29562(7) 0.84649(15) 0.0277(4) Uani 1 1 d . . . . .
H32 H 0.9817 0.2618 0.8782 0.033 Uiso 1 1 calc R U . . .
C33 C 1.01861(18) 0.30030(8) 0.74943(16) 0.0325(4) Uani 1 1 d . . . . .
H33 H 1.0455 0.2697 0.7143 0.039 Uiso 1 1 calc R U . . .
C34 C 1.01760(17) 0.34990(8) 0.70195(15) 0.0305(4) Uani 1 1 d . . . . .
H34 H 1.0445 0.3528 0.6348 0.037 Uiso 1 1 calc R U . . .
C35 C 0.97819(16) 0.39442(7) 0.75137(13) 0.0239(4) Uani 1 1 d . . . . .
H35 H 0.9769 0.4279 0.7183 0.029 Uiso 1 1 calc R U . . .

loop_
_atom_site_aniso_label
_atom_site_aniso_U_11
_atom_site_aniso_U_22
_atom_site_aniso_U_33
_atom_site_aniso_U_23
_atom_site_aniso_U_13
_atom_site_aniso_U_12
Cu1 0.01142(9) 0.01295(9) 0.01496(9) 0.00188(7) 0.00171(6) 0.00084(7)
F1 0.0215(5) 0.0229(5) 0.0257(5) 0.0029(4) 0.0058(4) 0.0103(4)
F2 0.0192(5) 0.0179(4) 0.0308(6) 0.0127(4) -0.0005(4) 0.0002(4)
F3 0.0210(5) 0.0233(5) 0.0215(5) -0.0006(4) -0.0082(4) 0.0005(4)
C5 0.0135(13) 0.0144(12) 0.0221(14) 0.0039(10) 0.0044(11) 0.0002(10)
F4 0.0108(11) 0.035(2) 0.0361(15) 0.0158(13) 0.0041(8) 0.0009(13)
F5 0.0440(16) 0.0151(7) 0.064(2) -0.0008(10) 0.0311(15) -0.0088(8)
F6 0.0223(8) 0.0543(18) 0.0171(8) 0.0117(9) 0.0038(6) -0.0055(10)
C5B 0.017(5) 0.035(6) 0.020(5) 0.007(4) 0.001(4) 0.004(4)
F4B 0.012(5) 0.019(4) 0.031(5) 0.002(3) 0.014(4) -0.002(4)
F5B 0.033(4) 0.021(3) 0.054(6) -0.002(3) 0.016(4) -0.013(3)
F6B 0.016(3) 0.057(6) 0.032(5) 0.033(4) 0.000(3) -0.001(4)
N1 0.0139(6) 0.0107(5) 0.0133(6) 0.0002(4) 0.0013(5) 0.0000(4)
N2 0.0144(6) 0.0107(5) 0.0127(6) 0.0014(4) 0.0010(5) 0.0005(4)
C1 0.0144(7) 0.0114(6) 0.0116(7) -0.0015(5) -0.0009(5) 0.0007(5)
C2 0.0109(6) 0.0146(7) 0.0150(7) -0.0001(5) 0.0009(5) 0.0003(5)
C3 0.0137(7) 0.0122(6) 0.0134(7) -0.0019(5) 0.0019(6) -0.0017(5)
C4 0.0148(7) 0.0135(7) 0.0176(8) 0.0017(5) 0.0009(6) -0.0002(5)
C6 0.0136(7) 0.0127(7) 0.0169(7) 0.0025(5) 0.0023(6) 0.0012(5)
C7 0.0175(7) 0.0133(7) 0.0184(8) 0.0022(6) 0.0022(6) 0.0010(6)
C8 0.0247(8) 0.0217(8) 0.0192(8) 0.0037(6) 0.0064(7) -0.0021(6)
C9 0.0254(9) 0.0197(8) 0.0302(10) 0.0069(7) 0.0078(7) -0.0050(7)
C10 0.0219(8) 0.0146(7) 0.0303(9) 0.0012(6) 0.0008(7) -0.0046(6)
C11 0.0162(7) 0.0126(7) 0.0208(8) 0.0001(6) 0.0002(6) 0.0005(5)
C12 0.0119(7) 0.0141(7) 0.0142(7) 0.0034(5) 0.0017(6) 0.0009(5)
C13 0.0152(7) 0.0144(7) 0.0144(7) 0.0011(5) 0.0020(6) 0.0007(5)
C14 0.0182(7) 0.0204(7) 0.0143(7) 0.0011(6) -0.0018(6) 0.0009(6)
C15 0.0205(8) 0.0195(8) 0.0205(8) 0.0049(6) -0.0017(6) 0.0045(6)
C16 0.0213(8) 0.0139(7) 0.0207(8) 0.0017(6) 0.0018(6) 0.0039(6)
C17 0.0164(7) 0.0141(7) 0.0158(7) 0.0013(5) 0.0027(6) 0.0001(5)
C18 0.0196(7) 0.0176(7) 0.0145(7) -0.0008(6) 0.0032(6) -0.0018(6)
C19 0.0197(8) 0.0155(7) 0.0215(8) -0.0032(6) -0.0018(6) -0.0007(6)
C20 0.0233(8) 0.0167(7) 0.0151(7) -0.0023(6) -0.0004(6) 0.0042(6)
C21 0.0211(8) 0.0151(7) 0.0167(8) -0.0007(6) -0.0011(6) 0.0000(6)
C22 0.0291(10) 0.0237(9) 0.0494(13) -0.0116(8) -0.0017(9) 0.0024(7)
C23 0.0333(10) 0.0319(9) 0.0178(9) 0.0011(7) -0.0012(7) -0.0067(8)
C24 0.0238(9) 0.0276(9) 0.0293(10) -0.0086(7) -0.0044(7) -0.0024(7)
C25 0.0233(9) 0.0285(9) 0.0291(10) -0.0100(7) -0.0004(7) 0.0038(7)
C26 0.0354(10) 0.0187(8) 0.0251(9) -0.0045(7) 0.0008(8) -0.0021(7)
C27 0.0350(10) 0.0313(9) 0.0190(8) -0.0042(7) 0.0045(7) 0.0090(8)
C28 0.0326(10) 0.0522(12) 0.0213(9) -0.0082(8) 0.0041(8) -0.0072(9)
C29 0.0357(10) 0.0181(8) 0.0274(9) -0.0021(7) -0.0034(8) -0.0060(7)
C30 0.0098(7) 0.0207(8) 0.0258(9) -0.0015(6) 0.0011(6) -0.0005(6)
C31 0.0116(7) 0.0264(8) 0.0226(8) 0.0027(6) 0.0008(6) 0.0010(6)
C32 0.0155(8) 0.0197(8) 0.0475(12) 0.0001(8) 0.0004(8) 0.0013(6)
C33 0.0177(8) 0.0329(10) 0.0475(12) -0.0182(9) 0.0055(8) 0.0004(7)
C34 0.0165(8) 0.0498(11) 0.0261(10) -0.0072(8) 0.0061(7) -0.0014(8)
C35 0.0145(7) 0.0293(9) 0.0284(9) 0.0060(7) 0.0046(7) -0.0016(6)

loop_
_atom_type_symbol
_atom_type_description
_atom_type_scat_dispersion_real
_atom_type_scat_dispersion_imag
_atom_type_scat_source
C C 0.0033 0.0016 'International Tables Vol C Tables 4.2.6.8 and 6.1.1.4'
H H 0.0000 0.0000 'International Tables Vol C Tables 4.2.6.8 and 6.1.1.4'
N N 0.0061 0.0033 'International Tables Vol C Tables 4.2.6.8 and 6.1.1.4'
F F 0.0171 0.0103 'International Tables Vol C Tables 4.2.6.8 and 6.1.1.4'
Cu Cu 0.3201 1.2651 'International Tables Vol C Tables 4.2.6.8 and 6.1.1.4'

loop_
_geom_angle_atom_site_label_1
_geom_angle_atom_site_label_2
_geom_angle_atom_site_label_3
_geom_angle
N2 Cu1 N1 98.67(5)
N2 Cu1 C30 146.20(6)
N1 Cu1 C30 111.90(6)
N2 Cu1 C31 110.85(6)
N1 Cu1 C31 150.08(6)
C30 Cu1 C31 38.36(6)
F5 C5 F4 106.5(3)
F5 C5 F6 106.8(2)
F4 C5 F6 105.6(3)
F5 C5 C3 111.2(2)
F4 C5 C3 114.2(4)
F6 C5 C3 112.0(2)
F5B C5B F6B 107.4(8)
F5B C5B F4B 107.6(10)
F6B C5B F4B 106.6(10)
F5B C5B C3 114.2(8)
F6B C5B C3 113.0(8)
F4B C5B C3 107.7(14)
C1 N1 C6 125.85(12)
C1 N1 Cu1 120.69(10)
C6 N1 Cu1 113.42(9)
C3 N2 C12 125.29(12)
C3 N2 Cu1 120.95(10)
C12 N2 Cu1 113.33(9)
N1 C1 C2 125.91(13)
N1 C1 C4 122.49(13)
C2 C1 C4 111.59(12)
C3 C2 C1 127.72(13)
C3 C2 H2 116.1
C1 C2 H2 116.1
N2 C3 C2 125.84(13)
N2 C3 C5B 120.5(5)
C2 C3 C5B 113.3(5)
N2 C3 C5 119.23(17)
C2 C3 C5 114.91(17)
F2 C4 F1 106.28(11)
F2 C4 F3 106.63(12)
F1 C4 F3 106.45(12)
F2 C4 C1 114.88(12)
F1 C4 C1 111.44(12)
F3 C4 C1 110.67(11)
C7 C6 C11 121.81(14)
C7 C6 N1 119.56(13)
C11 C6 N1 118.08(13)
C8 C7 C6 117.96(14)
C8 C7 C18 120.07(14)
C6 C7 C18 121.97(13)
C9 C8 C7 121.32(15)
C9 C8 H8 119.3
C7 C8 H8 119.3
C8 C9 C10 119.92(15)
C8 C9 H9 120.0
C10 C9 H9 120.0
C9 C10 C11 121.19(15)
C9 C10 H10 119.4
C11 C10 H10 119.4
C10 C11 C6 117.76(14)
C10 C11 C19 121.32(14)
C6 C11 C19 120.92(13)
C13 C12 C17 121.58(13)
C13 C12 N2 118.35(12)
C17 C12 N2 119.47(13)
C14 C13 C12 118.17(13)
C14 C13 C20 119.71(14)
C12 C13 C20 122.12(13)
C15 C14 C13 121.28(15)
C15 C14 H14 119.4
C13 C14 H14 119.4
C16 C15 C14 119.60(14)
C16 C15 H15 120.2
C14 C15 H15 120.2
C15 C16 C17 121.75(14)
C15 C16 H16 119.1
C17 C16 H16 119.1
C16 C17 C12 117.53(14)
C16 C17 C21 120.29(13)
C12 C17 C21 122.17(13)
C22 C18 C7 111.56(14)
C22 C18 C23 110.97(14)
C7 C18 C23 110.96(13)
C22 C18 H18 107.7
C7 C18 H18 107.7
C23 C18 H18 107.7
C11 C19 C24 113.78(14)
C11 C19 C25 111.51(13)
C24 C19 C25 108.85(13)
C11 C19 H19 107.5
C24 C19 H19 107.5
C25 C19 H19 107.5
C13 C20 C27 111.56(13)
C13 C20 C26 112.45(13)
C27 C20 C26 109.64(14)
C13 C20 H20 107.7
C27 C20 H20 107.7
C26 C20 H20 107.7
C28 C21 C17 112.95(14)
C28 C21 C29 109.86(14)
C17 C21 C29 110.56(13)
C28 C21 H21 107.8
C17 C21 H21 107.8
C29 C21 H21 107.8
C18 C22 H22A 109.5
C18 C22 H22B 109.5
H22A C22 H22B 109.5
C18 C22 H22C 109.5
H22A C22 H22C 109.5
H22B C22 H22C 109.5
C18 C23 H23A 109.5
C18 C23 H23B 109.5
H23A C23 H23B 109.5
C18 C23 H23C 109.5
H23A C23 H23C 109.5
H23B C23 H23C 109.5
C19 C24 H24A 109.5
C19 C24 H24B 109.5
H24A C24 H24B 109.5
C19 C24 H24C 109.5
H24A C24 H24C 109.5
H24B C24 H24C 109.5
C19 C25 H25A 109.5
C19 C25 H25B 109.5
H25A C25 H25B 109.5
C19 C25 H25C 109.5
H25A C25 H25C 109.5
H25B C25 H25C 109.5
C20 C26 H26A 109.5
C20 C26 H26B 109.5
H26A C26 H26B 109.5
C20 C26 H26C 109.5
H26A C26 H26C 109.5
H26B C26 H26C 109.5
C20 C27 H27A 109.5
C20 C27 H27B 109.5
H27A C27 H27B 109.5
C20 C27 H27C 109.5
H27A C27 H27C 109.5
H27B C27 H27C 109.5
C21 C28 H28A 109.5
C21 C28 H28B 109.5
H28A C28 H28B 109.5
C21 C28 H28C 109.5
H28A C28 H28C 109.5
H28B C28 H28C 109.5
C21 C29 H29A 109.5
C21 C29 H29B 109.5
H29A C29 H29B 109.5
C21 C29 H29C 109.5
H29A C29 H29C 109.5
H29B C29 H29C 109.5
C35 C30 C31 119.91(15)
C35 C30 Cu1 112.97(11)
C31 C30 Cu1 71.80(9)
C35 C30 H30 120.0
C31 C30 H30 120.0
Cu1 C30 H30 85.5
C30 C31 C32 118.91(16)
C30 C31 Cu1 69.85(9)
C32 C31 Cu1 113.26(12)
C30 C31 H31 120.5
C32 C31 H31 120.5
Cu1 C31 H31 87.2
C33 C32 C31 120.33(17)
C33 C32 H32 119.8
C31 C32 H32 119.8
C32 C33 C34 120.34(17)
C32 C33 H33 119.8
C34 C33 H33 119.8
C35 C34 C33 120.56(17)
C35 C34 H34 119.7
C33 C34 H34 119.7
C34 C35 C30 119.94(16)
C34 C35 H35 120.0
C30 C35 H35 120.0

loop_
_geom_bond_atom_site_label_1
_geom_bond_atom_site_label_2
_geom_bond_distance
Cu1 N2 1.9529(12)
Cu1 N1 1.9639(12)
Cu1 C30 2.1259(15)
Cu1 C31 2.1512(15)
F1 C4 1.3436(17)
F2 C4 1.3309(17)
F3 C4 1.3445(17)
C5 F5 1.329(3)
C5 F4 1.333(3)
C5 F6 1.337(3)
C5 C3 1.540(3)
C5B F5B 1.321(8)
C5B F6B 1.328(8)
C5B F4B 1.331(8)
C5B C3 1.531(8)
N1 C1 1.3133(18)
N1 C6 1.4379(18)
N2 C3 1.3192(18)
N2 C12 1.4400(18)
C1 C2 1.410(2)
C1 C4 1.537(2)
C2 C3 1.400(2)
C2 H2 0.9500
C6 C7 1.404(2)
C6 C11 1.410(2)
C7 C8 1.395(2)
C7 C18 1.523(2)
C8 C9 1.382(2)
C8 H8 0.9500
C9 C10 1.390(2)
C9 H9 0.9500
C10 C11 1.395(2)
C10 H10 0.9500
C11 C19 1.522(2)
C12 C13 1.406(2)
C12 C17 1.407(2)
C13 C14 1.394(2)
C13 C20 1.524(2)
C14 C15 1.384(2)
C14 H14 0.9500
C15 C16 1.381(2)
C15 H15 0.9500
C16 C17 1.399(2)
C16 H16 0.9500
C17 C21 1.527(2)
C18 C22 1.522(2)
C18 C23 1.534(2)
C18 H18 1.0000
C19 C24 1.530(2)
C19 C25 1.531(2)
C19 H19 1.0000
C20 C27 1.527(2)
C20 C26 1.532(2)
C20 H20 1.0000
C21 C28 1.526(2)
C21 C29 1.532(2)
C21 H21 1.0000
C22 H22A 0.9800
C22 H22B 0.9800
C22 H22C 0.9800
C23 H23A 0.9800
C23 H23B 0.9800
C23 H23C 0.9800
C24 H24A 0.9800
C24 H24B 0.9800
C24 H24C 0.9800
C25 H25A 0.9800
C25 H25B 0.9800
C25 H25C 0.9800
C26 H26A 0.9800
C26 H26B 0.9800
C26 H26C 0.9800
C27 H27A 0.9800
C27 H27B 0.9800
C27 H27C 0.9800
C28 H28A 0.9800
C28 H28B 0.9800
C28 H28C 0.9800
C29 H29A 0.9800
C29 H29B 0.9800
C29 H29C 0.9800
C30 C35 1.404(2)
C30 C31 1.405(2)
C30 H30 0.9500
C31 C32 1.410(2)
C31 H31 0.9500
C32 C33 1.371(3)
C32 H32 0.9500
C33 C34 1.398(3)
C33 H33 0.9500
C34 C35 1.371(3)
C34 H34 0.9500
C35 H35 0.9500

loop_
_geom_torsion_atom_site_label_1
_geom_torsion_atom_site_label_2
_geom_torsion_atom_site_label_3
_geom_torsion_atom_site_label_4
_geom_torsion
C6 N1 C1 C2 -179.40(14)
Cu1 N1 C1 C2 3.2(2)
C6 N1 C1 C4 1.6(2)
Cu1 N1 C1 C4 -175.83(10)
N1 C1 C2 C3 0.8(2)
C4 C1 C2 C3 179.91(14)
C12 N2 C3 C2 176.14(14)
Cu1 N2 C3 C2 4.2(2)
C12 N2 C3 C5B -11.1(6)
Cu1 N2 C3 C5B 177.0(6)
C12 N2 C3 C5 -2.4(2)
Cu1 N2 C3 C5 -174.35(17)
C1 C2 C3 N2 -5.1(2)
C1 C2 C3 C5B -178.3(6)
C1 C2 C3 C5 173.48(19)
F5B C5B C3 N2 -86.6(10)
F6B C5B C3 N2 36.6(11)
F4B C5B C3 N2 154.1(10)
F5B C5B C3 C2 87.0(12)
F6B C5B C3 C2 -149.8(10)
F4B C5B C3 C2 -32.3(13)
F5 C5 C3 N2 -65.8(3)
F4 C5 C3 N2 173.6(3)
F6 C5 C3 N2 53.6(3)
F5 C5 C3 C2 115.4(3)
F4 C5 C3 C2 -5.1(4)
F6 C5 C3 C2 -125.1(3)
N1 C1 C4 F2 -13.8(2)
C2 C1 C4 F2 167.02(12)
N1 C1 C4 F1 -134.75(14)
C2 C1 C4 F1 46.08(16)
N1 C1 C4 F3 107.00(15)
C2 C1 C4 F3 -72.17(15)
C1 N1 C6 C7 -84.26(18)
Cu1 N1 C6 C7 93.29(14)
C1 N1 C6 C11 104.10(17)
Cu1 N1 C6 C11 -78.36(14)
C11 C6 C7 C8 2.4(2)
N1 C6 C7 C8 -168.97(13)
C11 C6 C7 C18 -177.84(14)
N1 C6 C7 C18 10.8(2)
C6 C7 C8 C9 -1.5(2)
C18 C7 C8 C9 178.71(15)
C7 C8 C9 C10 -0.4(3)
C8 C9 C10 C11 1.5(3)
C9 C10 C11 C6 -0.6(2)
C9 C10 C11 C19 179.30(15)
C7 C6 C11 C10 -1.3(2)
N1 C6 C11 C10 170.11(13)
C7 C6 C11 C19 178.76(14)
N1 C6 C11 C19 -9.8(2)
C3 N2 C12 C13 -93.49(17)
Cu1 N2 C12 C13 78.99(14)
C3 N2 C12 C17 95.23(18)
Cu1 N2 C12 C17 -92.30(14)
C17 C12 C13 C14 3.2(2)
N2 C12 C13 C14 -167.93(13)
C17 C12 C13 C20 -176.32(14)
N2 C12 C13 C20 12.6(2)
C12 C13 C14 C15 -0.8(2)
C20 C13 C14 C15 178.68(15)
C13 C14 C15 C16 -1.7(2)
C14 C15 C16 C17 1.9(2)
C15 C16 C17 C12 0.4(2)
C15 C16 C17 C21 -178.50(15)
C13 C12 C17 C16 -2.9(2)
N2 C12 C17 C16 168.05(13)
C13 C12 C17 C21 175.92(14)
N2 C12 C17 C21 -13.1(2)
C8 C7 C18 C22 72.27(19)
C6 C7 C18 C22 -107.54(17)
C8 C7 C18 C23 -52.0(2)
C6 C7 C18 C23 128.17(16)
C10 C11 C19 C24 -27.1(2)
C6 C11 C19 C24 152.84(15)
C10 C11 C19 C25 96.53(18)
C6 C11 C19 C25 -83.57(18)
C14 C13 C20 C27 -50.7(2)
C12 C13 C20 C27 128.78(16)
C14 C13 C20 C26 72.96(18)
C12 C13 C20 C26 -107.57(17)
C16 C17 C21 C28 -73.29(19)
C12 C17 C21 C28 107.87(17)
C16 C17 C21 C29 50.27(19)
C12 C17 C21 C29 -128.57(15)
C35 C30 C31 C32 -0.4(2)
Cu1 C30 C31 C32 106.13(14)
C35 C30 C31 Cu1 -106.54(14)
C30 C31 C32 C33 0.6(2)
Cu1 C31 C32 C33 79.57(18)
C31 C32 C33 C34 -0.2(3)
C32 C33 C34 C35 -0.4(3)
C33 C34 C35 C30 0.6(3)
C31 C30 C35 C34 -0.2(2)
Cu1 C30 C35 C34 -81.69(17)
